data_4337294
loop_
_publ_author_name
'Uppal, Ritika'
'Israel, Hayley P.'
'Incarvito, Christopher D.'
'Valentine, Ann M.'

_publ_section_title
;
 Correction to Titanium(IV) Complexes with
 N,N'-Dialkyl-2,3-dihydroxyterephthalamides and 1-Hydroxy-2(1H)-pyridinone
 as Siderophore and Tunichrome Analogues.
;
_journal_issue 4
_journal_name_full 'Inorganic chemistry'
_journal_page_first 2342
_journal_paper_doi 10.1021/ic5001182
_journal_volume 53
_journal_year 2014
_chemical_formula_sum 'C12 H14 N2 O6 Ti'
_chemical_formula_weight 330.15
_chemical_name_systematic
; 
 ? 
;
_space_group_IT_number 14
_symmetry_cell_setting monoclinic
_symmetry_space_group_name_Hall '-P 2yn'
_symmetry_space_group_name_H-M 'P 1 21/n 1'
_atom_sites_solution_hydrogens geom
_atom_sites_solution_primary direct
_atom_sites_solution_secondary difmap
_audit_creation_method SHELXL-97
_cell_angle_alpha 90.00
_cell_angle_beta 97.02(3)
_cell_angle_gamma 90.00
_cell_formula_units_Z 4
_cell_length_a 9.5453(19)
_cell_length_b 11.149(2)
_cell_length_c 13.218(3)
_cell_measurement_temperature 123(2)
_cell_volume 1396.1(5)
_computing_cell_refinement Denzo
_computing_data_collection 'Nonius Collect'
_computing_data_reduction Denzo
_computing_molecular_graphics 'Bruker SHELXTL'
_computing_publication_material 'Bruker SHELXTL'
_computing_structure_refinement 'SHELXL-97 (Sheldrick, 1997)'
_computing_structure_solution 'SHELXS-97 (Sheldrick, 1990)'
_diffrn_ambient_temperature 123(2)
_diffrn_measured_fraction_theta_full 0.987
_diffrn_measured_fraction_theta_max 0.987
_diffrn_measurement_device_type 'Nonius KappaCCD'
_diffrn_measurement_method '\w scans'
_diffrn_radiation_monochromator graphite
_diffrn_radiation_source 'fine-focus sealed tube'
_diffrn_radiation_type MoK\a
_diffrn_radiation_wavelength 0.71073
_diffrn_reflns_av_R_equivalents 0.0317
_diffrn_reflns_av_sigmaI/netI 0.0557
_diffrn_reflns_limit_h_max 12
_diffrn_reflns_limit_h_min -12
_diffrn_reflns_limit_k_max 14
_diffrn_reflns_limit_k_min -14
_diffrn_reflns_limit_l_max 17
_diffrn_reflns_limit_l_min -17
_diffrn_reflns_number 5630
_diffrn_reflns_theta_full 28.54
_diffrn_reflns_theta_max 28.54
_diffrn_reflns_theta_min 2.40
_exptl_absorpt_coefficient_mu 0.642
_exptl_absorpt_correction_T_max 0.9386
_exptl_absorpt_correction_T_min 0.8823
_exptl_absorpt_correction_type none
_exptl_crystal_colour 'pale yellow'
_exptl_crystal_density_diffrn 1.571
_exptl_crystal_density_method 'not measured'
_exptl_crystal_description block
_exptl_crystal_F_000 680
_exptl_crystal_size_max 0.20
_exptl_crystal_size_mid 0.10
_exptl_crystal_size_min 0.10
_refine_diff_density_max 0.439
_refine_diff_density_min -0.541
_refine_diff_density_rms 0.080
_refine_ls_extinction_method none
_refine_ls_goodness_of_fit_ref 1.071
_refine_ls_hydrogen_treatment constr
_refine_ls_matrix_type full
_refine_ls_number_parameters 190
_refine_ls_number_reflns 3513
_refine_ls_number_restraints 0
_refine_ls_restrained_S_all 1.071
_refine_ls_R_factor_all 0.0676
_refine_ls_R_factor_gt 0.0433
_refine_ls_shift/su_max 0.001
_refine_ls_shift/su_mean 0.000
_refine_ls_structure_factor_coef Fsqd
_refine_ls_weighting_details 'calc w=1/[\s^2^(Fo^2^)+(0.0691P)^2^+0.0000P] where P=(Fo^2^+2Fc^2^)/3'
_refine_ls_weighting_scheme calc
_refine_ls_wR_factor_gt 0.1136
_refine_ls_wR_factor_ref 0.1231
_reflns_number_gt 2589
_reflns_number_total 3513
_reflns_threshold_expression >2sigma(I)
_cod_data_source_file ic5001182_si_001.cif
_cod_data_source_block ru04
_cod_depositor_comments
;
The following automatic conversions were performed:

'_symmetry_cell_setting' value 'Monoclinic' changed to 'monoclinic'
according to
/usr/data/users/saulius/automatic-downloads/current/ACS/lib/dictionaries/cif_core.dic
dictionary named 'cif_core.dic' version 2.4.2 from 2011-04-26.

Automatic conversion script
Id: cif_fix_values 2281 2013-09-26 08:29:07Z andrius 
;
_cod_original_sg_symbol_H-M P2(1)/n
_cod_database_code 4337294

loop_
_symmetry_equiv_pos_as_xyz
'x, y, z'
'-x+1/2, y+1/2, -z+1/2'
'-x, -y, -z'
'x-1/2, -y-1/2, z-1/2'

loop_
_atom_site_label
_atom_site_type_symbol
_atom_site_fract_x
_atom_site_fract_y
_atom_site_fract_z
_atom_site_U_iso_or_equiv
_atom_site_adp_type
_atom_site_occupancy
_atom_site_symmetry_multiplicity
_atom_site_calc_flag
_atom_site_refinement_flags
Ti1 Ti -0.00637(4) 0.82518(3) 0.71288(3) 0.01601(13) Uani 1 1 d .
O1 O -0.13046(15) 0.67918(13) 0.71031(10) 0.0183(3) Uani 1 1 d .
O2 O -0.01923(14) 0.76849(13) 0.56413(10) 0.0192(3) Uani 1 1 d .
O3 O 0.16896(14) 0.71409(13) 0.73381(11) 0.0186(3) Uani 1 1 d .
O4 O 0.15341(14) 0.93303(13) 0.68605(11) 0.0186(3) Uani 1 1 d .
O5 O -0.12206(14) 0.95153(13) 0.67732(11) 0.0202(3) Uani 1 1 d .
O6 O -0.01177(15) 0.82936(13) 0.84887(11) 0.0199(3) Uani 1 1 d .
N1 N -0.15358(17) 0.62169(16) 0.61910(12) 0.0177(4) Uani 1 1 d .
N2 N 0.28158(18) 0.88067(16) 0.69017(13) 0.0189(4) Uani 1 1 d .
C1 C -0.0905(2) 0.67215(18) 0.54226(15) 0.0166(4) Uani 1 1 d .
C2 C -0.1090(2) 0.61403(19) 0.44751(16) 0.0201(5) Uani 1 1 d .
H2A H -0.0653 0.6452 0.3923 0.024 Uiso 1 1 calc R
C3 C -0.1895(2) 0.5128(2) 0.43434(16) 0.0238(5) Uani 1 1 d .
H3A H -0.2009 0.4733 0.3702 0.029 Uiso 1 1 calc R
C4 C -0.2556(2) 0.4668(2) 0.51505(17) 0.0255(5) Uani 1 1 d .
H4A H -0.3139 0.3976 0.5053 0.031 Uiso 1 1 calc R
C5 C -0.2354(2) 0.5224(2) 0.60816(16) 0.0218(5) Uani 1 1 d .
H5A H -0.2780 0.4917 0.6641 0.026 Uiso 1 1 calc R
C6 C 0.2868(2) 0.76177(17) 0.71600(14) 0.0144(4) Uani 1 1 d .
C7 C 0.4175(2) 0.7048(2) 0.72291(16) 0.0210(5) Uani 1 1 d .
H7A H 0.4249 0.6217 0.7388 0.025 Uiso 1 1 calc R
C8 C 0.5358(2) 0.7686(2) 0.70671(16) 0.0250(5) Uani 1 1 d .
H8A H 0.6248 0.7296 0.7116 0.030 Uiso 1 1 calc R
C9 C 0.5256(2) 0.8909(2) 0.68296(17) 0.0248(5) Uani 1 1 d .
H9A H 0.6075 0.9354 0.6723 0.030 Uiso 1 1 calc R
C10 C 0.3968(2) 0.9456(2) 0.67525(16) 0.0221(5) Uani 1 1 d .
H10A H 0.3882 1.0287 0.6595 0.027 Uiso 1 1 calc R
C11 C -0.1456(2) 1.0280(2) 0.59173(17) 0.0293(5) Uani 1 1 d .
H11A H -0.2182 1.0871 0.6027 0.044 Uiso 1 1 calc R
H11B H -0.1773 0.9803 0.5309 0.044 Uiso 1 1 calc R
H11C H -0.0577 1.0695 0.5822 0.044 Uiso 1 1 calc R
C12 C 0.0304(2) 0.7561(2) 0.93358(17) 0.0281(5) Uani 1 1 d .
H12A H 0.0060 0.7951 0.9955 0.042 Uiso 1 1 calc R
H12B H 0.1326 0.7434 0.9395 0.042 Uiso 1 1 calc R
H12C H -0.0181 0.6786 0.9248 0.042 Uiso 1 1 calc R

loop_
_atom_site_aniso_label
_atom_site_aniso_U_11
_atom_site_aniso_U_22
_atom_site_aniso_U_33
_atom_site_aniso_U_23
_atom_site_aniso_U_13
_atom_site_aniso_U_12
Ti1 0.0139(2) 0.0166(2) 0.0177(2) -0.00156(14) 0.00262(14) 0.00006(15)
O1 0.0180(7) 0.0226(8) 0.0148(7) -0.0036(6) 0.0034(6) -0.0028(6)
O2 0.0195(8) 0.0195(8) 0.0191(7) -0.0006(6) 0.0044(6) -0.0046(6)
O3 0.0154(7) 0.0159(7) 0.0248(8) -0.0003(6) 0.0036(6) -0.0009(6)
O4 0.0130(7) 0.0159(8) 0.0269(8) 0.0001(6) 0.0020(6) 0.0023(6)
O5 0.0166(7) 0.0218(8) 0.0220(8) 0.0024(6) 0.0021(6) 0.0025(6)
O6 0.0208(8) 0.0221(8) 0.0171(7) -0.0012(6) 0.0029(6) 0.0016(6)
N1 0.0163(9) 0.0196(9) 0.0170(9) -0.0003(7) 0.0014(7) -0.0014(7)
N2 0.0156(9) 0.0203(10) 0.0207(9) -0.0018(8) 0.0019(7) 0.0005(7)
C1 0.0138(9) 0.0177(11) 0.0183(10) 0.0028(8) 0.0018(8) 0.0011(8)
C2 0.0215(11) 0.0211(12) 0.0177(10) 0.0008(9) 0.0028(8) -0.0003(9)
C3 0.0278(11) 0.0230(12) 0.0200(10) -0.0036(9) 0.0012(9) -0.0017(10)
C4 0.0270(12) 0.0206(12) 0.0283(12) -0.0043(10) 0.0016(9) -0.0087(9)
C5 0.0191(10) 0.0239(12) 0.0229(11) 0.0035(9) 0.0042(8) -0.0033(9)
C6 0.0145(9) 0.0129(10) 0.0158(10) -0.0019(8) 0.0020(7) -0.0014(8)
C7 0.0224(11) 0.0197(11) 0.0200(11) -0.0040(9) -0.0008(8) 0.0058(9)
C8 0.0151(10) 0.0360(14) 0.0238(12) -0.0075(10) 0.0015(8) 0.0042(10)
C9 0.0177(11) 0.0325(14) 0.0248(12) -0.0054(10) 0.0047(9) -0.0072(9)
C10 0.0245(11) 0.0184(12) 0.0239(11) -0.0015(9) 0.0049(9) -0.0064(9)
C11 0.0280(12) 0.0304(13) 0.0294(12) 0.0085(10) 0.0028(10) 0.0038(10)
C12 0.0312(13) 0.0293(14) 0.0238(12) 0.0022(10) 0.0040(9) 0.0043(10)

loop_
_atom_type_symbol
_atom_type_description
_atom_type_scat_dispersion_real
_atom_type_scat_dispersion_imag
_atom_type_scat_source
C C 0.0033 0.0016 'International Tables Vol C Tables 4.2.6.8 and 6.1.1.4'
H H 0.0000 0.0000 'International Tables Vol C Tables 4.2.6.8 and 6.1.1.4'
N N 0.0061 0.0033 'International Tables Vol C Tables 4.2.6.8 and 6.1.1.4'
O O 0.0106 0.0060 'International Tables Vol C Tables 4.2.6.8 and 6.1.1.4'
Ti Ti 0.2776 0.4457 'International Tables Vol C Tables 4.2.6.8 and 6.1.1.4'

loop_
_geom_angle_atom_site_label_1
_geom_angle_atom_site_label_2
_geom_angle_atom_site_label_3
_geom_angle
O6 Ti1 O5 98.47(7)
O6 Ti1 O4 105.97(7)
O5 Ti1 O4 86.60(6)
O6 Ti1 O1 87.10(6)
O5 Ti1 O1 106.57(7)
O4 Ti1 O1 160.13(6)
O6 Ti1 O2 162.79(6)
O5 Ti1 O2 91.58(6)
O4 Ti1 O2 88.45(6)
O1 Ti1 O2 76.62(6)
O6 Ti1 O3 90.19(7)
O5 Ti1 O3 162.43(6)
O4 Ti1 O3 76.29(6)
O1 Ti1 O3 89.02(6)
O2 Ti1 O3 84.08(6)
N1 O1 Ti1 115.35(11)
C1 O2 Ti1 116.13(12)
C6 O3 Ti1 115.89(13)
N2 O4 Ti1 115.98(12)
C11 O5 Ti1 135.05(14)
C12 O6 Ti1 137.61(14)
C5 N1 O1 120.66(17)
C5 N1 C1 124.04(18)
O1 N1 C1 115.30(17)
O4 N2 C10 120.79(18)
O4 N2 C6 115.72(16)
C10 N2 C6 123.39(18)
O2 C1 N1 116.55(18)
O2 C1 C2 126.34(19)
N1 C1 C2 117.12(19)
C3 C2 C1 120.2(2)
C2 C3 C4 120.3(2)
C5 C4 C3 119.4(2)
N1 C5 C4 118.9(2)
O3 C6 N2 116.00(17)
O3 C6 C7 126.39(19)
N2 C6 C7 117.59(18)
C8 C7 C6 120.0(2)
C7 C8 C9 120.3(2)
C10 C9 C8 119.3(2)
N2 C10 C9 119.4(2)

loop_
_geom_bond_atom_site_label_1
_geom_bond_atom_site_label_2
_geom_bond_distance
Ti1 O6 1.8051(15)
Ti1 O5 1.8160(14)
Ti1 O4 2.0075(15)
Ti1 O1 2.0109(15)
Ti1 O2 2.0545(15)
Ti1 O3 2.0732(15)
O1 N1 1.359(2)
O2 C1 1.285(2)
O3 C6 1.291(2)
O4 N2 1.351(2)
O5 C11 1.412(3)
O6 C12 1.404(3)
N1 C5 1.353(3)
N1 C1 1.364(3)
N2 C10 1.351(3)
N2 C6 1.368(3)
C1 C2 1.402(3)
C2 C3 1.365(3)
C3 C4 1.401(3)
C4 C5 1.370(3)
C6 C7 1.394(3)
C7 C8 1.373(3)
C8 C9 1.400(4)
C9 C10 1.365(3)
